data_2231855
loop_
_publ_author_name
'Paix\~ao, Drielly A.'
'Guilardi, Silvana'
'F\'atima, \^Angelo de'
'Araujo, D\'ebora P.'
'Oliveira, Francinely C.'

_publ_section_title
;
 <i>N</i>-(2-Nitrooxyethyl)picolinamide
;
_journal_coeditor_code CV5154
_journal_issue 10
_journal_name_full 'Acta Crystallographica Section E'
_journal_page_first o2816
_journal_paper_doi 10.1107/S1600536811039572
_journal_volume 67
_journal_year 2011
_chemical_formula_iupac 'C8 H9 N3 O4'
_chemical_formula_moiety 'C8 H9 N3 O4'
_chemical_formula_sum 'C8 H9 N3 O4'
_chemical_formula_weight 211.18
_chemical_name_common
;
<i>N</i>-(2-Nitrooxyethyl)picolinamide
;
_chemical_name_systematic
;
<i>N</i>-(2-Nitrooxyethyl)pyridine-2-carboxamide
;
_space_group_crystal_system orthorhombic
_space_group_IT_number 19
_space_group_name_Hall 'P 2ac 2ab'
_space_group_name_H-M_alt 'P 21 21 21'
_symmetry_space_group_name_Hall 'P 2ac 2ab'
_symmetry_space_group_name_H-M 'P 21 21 21'
_atom_sites_solution_hydrogens geom
_atom_sites_solution_primary direct
_atom_sites_solution_secondary difmap
_audit_creation_method 'WinGX routine CIF_UPDATE'
_cell_angle_alpha 90
_cell_angle_beta 90
_cell_angle_gamma 90
_cell_formula_units_Z 4
_cell_length_a 5.5075(2)
_cell_length_b 13.6114(5)
_cell_length_c 12.6822(4)
_cell_measurement_reflns_used 2165
_cell_measurement_temperature 295(2)
_cell_measurement_theta_max 27.485
_cell_measurement_theta_min 2.91
_cell_volume 950.72(6)
_computing_cell_refinement 'DENZO/SCALEPACK (Otwinowski & Minor, 1997)'
_computing_data_collection 'COLLECT (Nonius, 2000)'
_computing_data_reduction 'DENZO/SCALEPACK (Otwinowski & Minor, 1997)'
_computing_molecular_graphics 'ORTEP-3 for Windows (Farrugia, 1997)'
_computing_publication_material 'WinGX (Farrugia, 1999)'
_computing_structure_refinement 'SHELXL97 (Sheldrick, 2008)'
_computing_structure_solution 'SHELXS97 (Sheldrick, 2008)'
_diffrn_ambient_temperature 295(2)
_diffrn_detector_area_resol_mean 9
_diffrn_measured_fraction_theta_full 0.986
_diffrn_measured_fraction_theta_max 0.986
_diffrn_measurement_device_type 'Nonius KappaCCD'
_diffrn_measurement_method 'CCD rotation images, thick slices'
_diffrn_radiation_monochromator graphite
_diffrn_radiation_type MoK\a
_diffrn_radiation_wavelength 0.71073
_diffrn_reflns_av_R_equivalents 0.0201
_diffrn_reflns_limit_h_max 7
_diffrn_reflns_limit_h_min -7
_diffrn_reflns_limit_k_max 17
_diffrn_reflns_limit_k_min -16
_diffrn_reflns_limit_l_max 15
_diffrn_reflns_limit_l_min -15
_diffrn_reflns_number 4037
_diffrn_reflns_reduction_process
;
 Scaled and merged with Sortav
 R.H. Blessing, (1987) Cryst. Rev. 1, 3-58
 R.H. Blessing, (1989) J. Appl. Cryst. 22, 396-397
;
_diffrn_reflns_theta_full 27.48
_diffrn_reflns_theta_max 27.48
_diffrn_reflns_theta_min 3.21
_exptl_absorpt_coefficient_mu 0.121
_exptl_absorpt_correction_type none
_exptl_crystal_colour colourless
_exptl_crystal_density_diffrn 1.475
_exptl_crystal_density_method 'not measured'
_exptl_crystal_description prism
_exptl_crystal_F_000 440
_exptl_crystal_size_max 0.486
_exptl_crystal_size_mid 0.207
_exptl_crystal_size_min 0.191
_refine_diff_density_max 0.226
_refine_diff_density_min -0.152
_refine_ls_extinction_coef 0.124(13)
_refine_ls_extinction_method SHELXL
_refine_ls_goodness_of_fit_ref 1.074
_refine_ls_hydrogen_treatment constr
_refine_ls_matrix_type full
_refine_ls_number_parameters 137
_refine_ls_number_reflns 1265
_refine_ls_number_restraints 0
_refine_ls_restrained_S_all 1.074
_refine_ls_R_factor_all 0.0496
_refine_ls_R_factor_gt 0.038
_refine_ls_shift/su_max 0
_refine_ls_shift/su_mean 0
_refine_ls_structure_factor_coef Fsqd
_refine_ls_weighting_details 'calc w=1/[\s^2^(Fo^2^)+(0.0654P)^2^+0.0645P] where P=(Fo^2^+2Fc^2^)/3'
_refine_ls_weighting_scheme calc
_refine_ls_wR_factor_ref 0.1079
_reflns_number_gt 1039
_reflns_number_total 1265
_reflns_threshold_expression I>2sigma(I)
_cod_data_source_file cv5154.cif
_cod_data_source_block I
_cod_database_code 2231855
_cod_database_fobs_code 2231855

loop_
_space_group_symop_operation_xyz
'x, y, z'
'-x+1/2, -y, z+1/2'
'x+1/2, -y+1/2, -z'
'-x, y+1/2, -z+1/2'

loop_
_atom_site_type_symbol
_atom_site_label
_atom_site_fract_x
_atom_site_fract_y
_atom_site_fract_z
_atom_site_U_iso_or_equiv
_atom_site_adp_type
_atom_site_calc_flag
_atom_site_refinement_flags
_atom_site_occupancy
O O1 -0.1820(3) 0.49141(13) 0.05722(14) 0.0662(5) Uani d . 1
O O2 0.2098(3) 0.55263(11) -0.11459(12) 0.0528(4) Uani d . 1
O O3 -0.0499(4) 0.67762(12) -0.11167(15) 0.0705(5) Uani d . 1
O O4 -0.1235(4) 0.54631(16) -0.20249(14) 0.0797(6) Uani d . 1
N N1 0.1892(3) 0.31135(13) 0.17680(14) 0.0509(5) Uani d . 1
N N2 0.2136(4) 0.49676(13) 0.10379(15) 0.0532(5) Uani d . 1
H H 0.3331 0.4648 0.1308 0.064 Uiso calc R 1
N N3 -0.0061(4) 0.59684(13) -0.14445(15) 0.0532(5) Uani d . 1
C C1 -0.0042(4) 0.34497(13) 0.12528(15) 0.0430(5) Uani d . 1
C C2 0.1867(5) 0.21623(15) 0.20374(19) 0.0570(6) Uani d . 1
H H2 0.3191 0.1914 0.2407 0.068 Uiso calc R 1
C C3 -0.0002(5) 0.15319(15) 0.17994(18) 0.0565(6) Uani d . 1
H H3 0.0066 0.0875 0.1998 0.068 Uiso calc R 1
C C4 -0.1974(5) 0.18928(16) 0.12612(19) 0.0561(6) Uani d . 1
H H4 -0.3265 0.1484 0.1086 0.067 Uiso calc R 1
C C5 -0.2003(4) 0.28722(15) 0.09855(18) 0.0516(5) Uani d . 1
H H5 -0.332 0.3138 0.0626 0.062 Uiso calc R 1
C C6 -0.0002(4) 0.45146(14) 0.09262(15) 0.0459(5) Uani d . 1
C C7 0.2509(5) 0.59775(15) 0.07192(18) 0.0592(6) Uani d . 1
H H7A 0.3618 0.629 0.1209 0.071 Uiso calc R 1
H H7B 0.0973 0.6325 0.0754 0.071 Uiso calc R 1
C C8 0.3520(5) 0.60631(17) -0.03806(19) 0.0595(6) Uani d . 1
H H8A 0.3569 0.6751 -0.0581 0.071 Uiso calc R 1
H H8B 0.5171 0.5816 -0.0387 0.071 Uiso calc R 1

loop_
_atom_site_aniso_label
_atom_site_aniso_U_11
_atom_site_aniso_U_22
_atom_site_aniso_U_33
_atom_site_aniso_U_12
_atom_site_aniso_U_13
_atom_site_aniso_U_23
O1 0.0545(10) 0.0624(10) 0.0817(12) 0.0089(8) -0.0073(9) 0.0174(9)
O2 0.0556(9) 0.0472(7) 0.0555(8) 0.0094(7) 0.0037(7) 0.0021(6)
O3 0.0751(12) 0.0563(9) 0.0800(12) 0.0189(9) 0.0063(10) 0.0087(9)
O4 0.0799(13) 0.0921(13) 0.0672(11) -0.0228(11) -0.0137(10) 0.0037(10)
N1 0.0505(10) 0.0471(9) 0.0550(10) -0.0004(8) -0.0099(9) 0.0039(8)
N2 0.0585(12) 0.0429(8) 0.0581(11) -0.0035(8) -0.0129(9) 0.0069(8)
N3 0.0538(11) 0.0526(10) 0.0533(11) 0.0014(9) 0.0050(9) 0.0093(8)
C1 0.0447(11) 0.0457(10) 0.0385(10) 0.0022(9) 0.0016(9) -0.0010(7)
C2 0.0584(13) 0.0492(11) 0.0633(14) 0.0021(10) -0.0085(12) 0.0074(10)
C3 0.0685(15) 0.0433(10) 0.0577(13) -0.0026(11) 0.0050(12) 0.0021(9)
C4 0.0574(13) 0.0521(12) 0.0588(12) -0.0105(11) 0.0019(11) -0.0068(10)
C5 0.0455(11) 0.0559(12) 0.0534(12) -0.0002(9) -0.0029(10) -0.0011(9)
C6 0.0491(12) 0.0459(9) 0.0428(10) 0.0022(9) -0.0026(9) 0.0003(8)
C7 0.0773(17) 0.0433(10) 0.0570(13) -0.0099(11) -0.0131(12) 0.0011(9)
C8 0.0519(13) 0.0536(12) 0.0728(16) -0.0090(10) -0.0059(12) 0.0097(11)

loop_
_atom_type_symbol
_atom_type_description
_atom_type_scat_dispersion_real
_atom_type_scat_dispersion_imag
_atom_type_scat_source
C C 0.0033 0.0016 'International Tables Vol C Tables 4.2.6.8 and 6.1.1.4'
H H 0 0 'International Tables Vol C Tables 4.2.6.8 and 6.1.1.4'
N N 0.0061 0.0033 'International Tables Vol C Tables 4.2.6.8 and 6.1.1.4'
O O 0.0106 0.006 'International Tables Vol C Tables 4.2.6.8 and 6.1.1.4'

loop_
_geom_angle_atom_site_label_1
_geom_angle_atom_site_label_2
_geom_angle_atom_site_label_3
_geom_angle
N3 O2 C8 115.41(16)
C1 N1 C2 116.73(19)
C6 N2 C7 122.2(2)
C6 N2 H 118.9
C7 N2 H 118.9
O4 N3 O3 129.1(2)
O4 N3 O2 112.47(19)
O3 N3 O2 118.4(2)
N1 C1 C5 123.50(19)
N1 C1 C6 116.99(18)
C5 C1 C6 119.49(19)
N1 C2 C3 123.7(2)
N1 C2 H2 118.1
C3 C2 H2 118.1
C4 C3 C2 118.6(2)
C4 C3 H3 120.7
C2 C3 H3 120.7
C3 C4 C5 118.8(2)
C3 C4 H4 120.6
C5 C4 H4 120.6
C4 C5 C1 118.7(2)
C4 C5 H5 120.7
C1 C5 H5 120.7
O1 C6 N2 123.66(18)
O1 C6 C1 121.03(18)
N2 C6 C1 115.30(18)
N2 C7 C8 112.60(19)
N2 C7 H7A 109.1
C8 C7 H7A 109.1
N2 C7 H7B 109.1
C8 C7 H7B 109.1
H7A C7 H7B 107.8
O2 C8 C7 112.49(19)
O2 C8 H8A 109.1
C7 C8 H8A 109.1
O2 C8 H8B 109.1
C7 C8 H8B 109.1
H8A C8 H8B 107.8

loop_
_geom_bond_atom_site_label_1
_geom_bond_atom_site_label_2
_geom_bond_distance
O1 C6 1.225(3)
O2 N3 1.385(3)
O2 C8 1.445(3)
O3 N3 1.200(2)
O4 N3 1.197(3)
N1 C1 1.330(3)
N1 C2 1.339(3)
N2 C6 1.337(3)
N2 C7 1.447(3)
N2 H 0.86
C1 C5 1.378(3)
C1 C6 1.508(3)
C2 C3 1.374(3)
C2 H2 0.93
C3 C4 1.374(4)
C3 H3 0.93
C4 C5 1.378(3)
C4 H4 0.93
C5 H5 0.93
C7 C8 1.506(3)
C7 H7A 0.97
C7 H7B 0.97
C8 H8A 0.97
C8 H8B 0.97

loop_
_geom_hbond_atom_site_label_D
_geom_hbond_atom_site_label_H
_geom_hbond_atom_site_label_A
_geom_hbond_site_symmetry_A
_geom_hbond_distance_DH
_geom_hbond_distance_HA
_geom_hbond_distance_DA
_geom_hbond_angle_DHA
N2 H N1 1 0.86 2.31 2.692(3) 107.2
C8 H8B O1 1_655 0.97 2.39 3.239(3) 145.4

loop_
_geom_torsion_atom_site_label_1
_geom_torsion_atom_site_label_2
_geom_torsion_atom_site_label_3
_geom_torsion_atom_site_label_4
_geom_torsion
C8 O2 N3 O4 -175.41(19)
C8 O2 N3 O3 5.3(3)
C2 N1 C1 C5 -0.5(3)
C2 N1 C1 C6 -178.70(19)
C1 N1 C2 C3 0.9(3)
N1 C2 C3 C4 -0.5(4)
C2 C3 C4 C5 -0.3(3)
C3 C4 C5 C1 0.6(3)
N1 C1 C5 C4 -0.2(3)
C6 C1 C5 C4 177.95(19)
C7 N2 C6 O1 -1.7(3)
C7 N2 C6 C1 177.33(19)
N1 C1 C6 O1 -170.5(2)
C5 C1 C6 O1 11.2(3)
N1 C1 C6 N2 10.4(3)
C5 C1 C6 N2 -167.8(2)
C6 N2 C7 C8 -94.3(3)
N3 O2 C8 C7 76.5(2)
N2 C7 C8 O2 52.7(3)
